data_4105976
loop_
_publ_author_name
'Ya-Ho Chang'
'Chia-Ling Su'
'Ru-Rong Wu'
'Ju-Hsiou Liao'
'Yi-Hung Liu'
'Hua-Fen Hsu'

_publ_section_title
;
 An Eight-Coordinate Vanadium Thiolate Complex with Charge Delocalization
 between V(V)-Thiolate and V(IV)-Thiyl Radical Forms
;
_journal_name_full 'Journal of the American Chemical Society'
_journal_page_first 5708
_journal_page_last 5711
_journal_paper_doi 10.1021/ja2004208
_journal_volume 133
_journal_year 2011
_chemical_formula_sum 'C62 H92 N P2 S6 Si6 V'
_chemical_formula_weight 1325.15
_chemical_name_common '[NEt4][V(PS3")2]'
_chemical_name_systematic
; 
 ? 
;
_space_group_IT_number 14
_symmetry_cell_setting monoclinic
_symmetry_space_group_name_Hall '-P 2ybc'
_symmetry_space_group_name_H-M 'P 1 21/c 1'
_atom_sites_solution_hydrogens geom
_atom_sites_solution_primary direct
_atom_sites_solution_secondary difmap
_audit_creation_method SHELXL-97
_cell_angle_alpha 90.00
_cell_angle_beta 101.9650(10)
_cell_angle_gamma 90.00
_cell_formula_units_Z 8
_cell_length_a 25.0966(4)
_cell_length_b 24.0932(4)
_cell_length_c 25.0397(3)
_cell_measurement_reflns_used 169741
_cell_measurement_temperature 295(2)
_cell_measurement_theta_max 27.5
_cell_measurement_theta_min 1
_cell_volume 14811.5(4)
_computing_cell_refinement 'HKL Denzo & Scalepack (Otwinowski & Minor)'
_computing_data_collection 'COLLECT (Nonius BV)'
_computing_data_reduction 'HKL Denzo & Scalepack (Otwinowski & Minor)'
_computing_molecular_graphics SHELXTL
_computing_publication_material SHELXTL
_computing_structure_refinement 'SHELXL-97 (Sheldrick, 1997)'
_computing_structure_solution 'SHELXS-97 (Sheldrick, 1990)'
_diffrn_ambient_temperature 295(2)
_diffrn_measured_fraction_theta_full 1.000
_diffrn_measured_fraction_theta_max 1.000
_diffrn_measurement_device_type 'Nonius KappaCCD'
_diffrn_measurement_method CCD
_diffrn_radiation_monochromator graphite
_diffrn_radiation_source 'fine-focus sealed tube'
_diffrn_radiation_type MoK\a
_diffrn_radiation_wavelength 0.71073
_diffrn_reflns_av_R_equivalents 0.0987
_diffrn_reflns_av_sigmaI/netI 0.0817
_diffrn_reflns_limit_h_max 29
_diffrn_reflns_limit_h_min -29
_diffrn_reflns_limit_k_max 28
_diffrn_reflns_limit_k_min -28
_diffrn_reflns_limit_l_max 29
_diffrn_reflns_limit_l_min -29
_diffrn_reflns_number 89277
_diffrn_reflns_theta_full 25.00
_diffrn_reflns_theta_max 25.00
_diffrn_reflns_theta_min 1.86
_exptl_absorpt_coefficient_mu 0.479
_exptl_absorpt_correction_T_max 0.951
_exptl_absorpt_correction_T_min 0.837
_exptl_absorpt_correction_type multi-scan
_exptl_absorpt_process_details
; 
multi-scan from symmetry-related measurements 
 Sortav (Blessing 1995) 
;
_exptl_crystal_colour 'brick red'
_exptl_crystal_density_diffrn 1.189
_exptl_crystal_description block
_exptl_crystal_F_000 5632
_exptl_crystal_size_max 0.25
_exptl_crystal_size_mid 0.15
_exptl_crystal_size_min 0.10
_refine_diff_density_max 0.656
_refine_diff_density_min -0.431
_refine_diff_density_rms 0.121
_refine_ls_extinction_coef 0.00120(7)
_refine_ls_extinction_expression Fc^*^=kFc[1+0.001xFc^2^\l^3^/sin(2\q)]^-1/4^
_refine_ls_extinction_method SHELXL
_refine_ls_goodness_of_fit_ref 1.036
_refine_ls_hydrogen_treatment noref
_refine_ls_matrix_type full
_refine_ls_number_parameters 1406
_refine_ls_number_reflns 26090
_refine_ls_number_restraints 0
_refine_ls_restrained_S_all 1.036
_refine_ls_R_factor_all 0.1248
_refine_ls_R_factor_gt 0.0550
_refine_ls_shift/su_max 0.004
_refine_ls_shift/su_mean 0.000
_refine_ls_structure_factor_coef Fsqd
_refine_ls_weighting_details 'calc w=1/[\s^2^(Fo^2^)+(0.0647P)^2^+2.9926P] where P=(Fo^2^+2Fc^2^)/3'
_refine_ls_weighting_scheme calc
_refine_ls_wR_factor_gt 0.1200
_refine_ls_wR_factor_ref 0.1517
_reflns_number_gt 14349
_reflns_number_total 26090
_reflns_threshold_expression >2sigma(I)
_cod_data_source_file ja2004208_si_002_2.cif
_cod_data_source_block compound2
_cod_database_code 4105976

loop_
_symmetry_equiv_pos_as_xyz
'x, y, z'
'-x, y+1/2, -z+1/2'
'-x, -y, -z'
'x, -y-1/2, z-1/2'

loop_
_atom_site_label
_atom_site_type_symbol
_atom_site_fract_x
_atom_site_fract_y
_atom_site_fract_z
_atom_site_U_iso_or_equiv
_atom_site_adp_type
_atom_site_occupancy
_atom_site_symmetry_multiplicity
_atom_site_calc_flag
_atom_site_refinement_flags
V1 V 0.29983(3) 0.60737(3) 0.23492(3) 0.0477(2) Uani 1 1 d .
P1 P 0.27251(5) 0.56347(5) 0.31485(5) 0.0533(3) Uani 1 1 d .
P2 P 0.34597(4) 0.69081(4) 0.21090(5) 0.0489(3) Uani 1 1 d .
S1 S 0.26795(5) 0.68566(5) 0.28224(5) 0.0581(3) Uani 1 1 d .
S2 S 0.20939(5) 0.57355(5) 0.19840(6) 0.0636(3) Uani 1 1 d .
S3 S 0.32226(5) 0.50162(4) 0.24545(5) 0.0546(3) Uani 1 1 d .
S4 S 0.24712(5) 0.66062(5) 0.14678(6) 0.0625(3) Uani 1 1 d .
S5 S 0.38169(4) 0.61163(4) 0.30805(5) 0.0540(3) Uani 1 1 d .
S6 S 0.35290(5) 0.57413(5) 0.16996(5) 0.0560(3) Uani 1 1 d .
Si1 Si 0.27419(6) 0.78866(6) 0.37270(7) 0.0711(4) Uani 1 1 d .
Si2 Si 0.11270(6) 0.48676(6) 0.14066(7) 0.0777(5) Uani 1 1 d .
Si3 Si 0.43207(5) 0.41711(5) 0.28710(7) 0.0646(4) Uani 1 1 d .
Si4 Si 0.15277(5) 0.75219(7) 0.07744(6) 0.0701(4) Uani 1 1 d .
Si5 Si 0.46645(6) 0.65028(8) 0.42248(7) 0.0809(5) Uani 1 1 d .
Si6 Si 0.37062(7) 0.54525(7) 0.04406(7) 0.0765(4) Uani 1 1 d .
C1 C 0.26359(16) 0.66897(18) 0.3495(2) 0.0536(12) Uani 1 1 d .
C2 C 0.26124(18) 0.71308(19) 0.3868(2) 0.0609(13) Uani 1 1 d .
C3 C 0.2512(2) 0.6971(2) 0.4372(2) 0.0762(15) Uani 1 1 d .
H3A H 0.2498 0.7247 0.4628 0.091 Uiso 1 1 calc R
C4 C 0.2432(2) 0.6433(2) 0.4518(2) 0.0772(16) Uani 1 1 d .
H4A H 0.2357 0.6353 0.4858 0.093 Uiso 1 1 calc R
C5 C 0.24648(19) 0.6009(2) 0.4144(2) 0.0669(14) Uani 1 1 d .
H5A H 0.2406 0.5642 0.4231 0.080 Uiso 1 1 calc R
C6 C 0.25857(17) 0.61365(18) 0.3643(2) 0.0564(12) Uani 1 1 d .
C7 C 0.18708(18) 0.52382(17) 0.2395(2) 0.0565(12) Uani 1 1 d .
C8 C 0.14113(17) 0.49075(18) 0.2164(2) 0.0613(13) Uani 1 1 d .
C9 C 0.1216(2) 0.4570(2) 0.2544(3) 0.0718(15) Uani 1 1 d .
H9A H 0.0906 0.4358 0.2417 0.086 Uiso 1 1 calc R
C10 C 0.1451(2) 0.4537(2) 0.3085(3) 0.0752(16) Uani 1 1 d .
H10A H 0.1300 0.4309 0.3314 0.090 Uiso 1 1 calc R
C11 C 0.1917(2) 0.48428(19) 0.3296(2) 0.0690(14) Uani 1 1 d .
H11A H 0.2090 0.4810 0.3660 0.083 Uiso 1 1 calc R
C12 C 0.21192(17) 0.52020(17) 0.2943(2) 0.0554(12) Uani 1 1 d .
C14 C 0.32316(17) 0.51585(17) 0.3518(2) 0.0535(11) Uani 1 1 d .
C15 C 0.3389(2) 0.5062(2) 0.4069(2) 0.0686(14) Uani 1 1 d .
H15A H 0.3231 0.5261 0.4313 0.082 Uiso 1 1 calc R
C16 C 0.3786(2) 0.4667(2) 0.4262(2) 0.0748(15) Uani 1 1 d .
H16A H 0.3885 0.4591 0.4634 0.090 Uiso 1 1 calc R
C17 C 0.4031(2) 0.4387(2) 0.3895(2) 0.0706(14) Uani 1 1 d .
H17A H 0.4298 0.4125 0.4029 0.085 Uiso 1 1 calc R
C18 C 0.38966(18) 0.44799(17) 0.3330(2) 0.0565(12) Uani 1 1 d .
C13 C 0.34779(17) 0.48671(16) 0.31491(19) 0.0503(11) Uani 1 1 d .
C19 C 0.3459(2) 0.7982(2) 0.3648(3) 0.0914(19) Uani 1 1 d .
H19A H 0.3517 0.7774 0.3338 0.137 Uiso 1 1 calc R
H19B H 0.3704 0.7852 0.3971 0.137 Uiso 1 1 calc R
H19C H 0.3526 0.8368 0.3595 0.137 Uiso 1 1 calc R
C20 C 0.2252(2) 0.8162(2) 0.3130(2) 0.0888(18) Uani 1 1 d .
H20A H 0.2282 0.7954 0.2810 0.133 Uiso 1 1 calc R
H20B H 0.2332 0.8545 0.3077 0.133 Uiso 1 1 calc R
H20C H 0.1889 0.8129 0.3192 0.133 Uiso 1 1 calc R
C21 C 0.2663(2) 0.8303(2) 0.4337(2) 0.0907(18) Uani 1 1 d .
H21A H 0.2726 0.8688 0.4274 0.136 Uiso 1 1 calc R
H21B H 0.2922 0.8178 0.4652 0.136 Uiso 1 1 calc R
H21C H 0.2301 0.8257 0.4399 0.136 Uiso 1 1 calc R
C22 C 0.1662(3) 0.4615(3) 0.1049(3) 0.112(2) Uani 1 1 d .
H22A H 0.1805 0.4268 0.1206 0.167 Uiso 1 1 calc R
H22B H 0.1950 0.4883 0.1089 0.167 Uiso 1 1 calc R
H22C H 0.1506 0.4562 0.0669 0.167 Uiso 1 1 calc R
C23 C 0.0859(2) 0.5539(2) 0.1092(3) 0.097(2) Uani 1 1 d .
H23A H 0.0722 0.5487 0.0708 0.146 Uiso 1 1 calc R
H23B H 0.1147 0.5809 0.1147 0.146 Uiso 1 1 calc R
H23C H 0.0571 0.5667 0.1260 0.146 Uiso 1 1 calc R
C24 C 0.0550(3) 0.4362(3) 0.1291(3) 0.136(3) Uani 1 1 d .
H24A H 0.0675 0.4010 0.1450 0.204 Uiso 1 1 calc R
H24B H 0.0413 0.4316 0.0906 0.204 Uiso 1 1 calc R
H24C H 0.0264 0.4499 0.1457 0.204 Uiso 1 1 calc R
C25 C 0.4727(2) 0.4739(2) 0.2648(3) 0.100(2) Uani 1 1 d .
H25A H 0.4486 0.5005 0.2439 0.150 Uiso 1 1 calc R
H25B H 0.4962 0.4587 0.2428 0.150 Uiso 1 1 calc R
H25C H 0.4942 0.4917 0.2963 0.150 Uiso 1 1 calc R
C26 C 0.3917(2) 0.3815(2) 0.2275(2) 0.0827(17) Uani 1 1 d .
H26A H 0.3668 0.4073 0.2063 0.124 Uiso 1 1 calc R
H26B H 0.3716 0.3517 0.2394 0.124 Uiso 1 1 calc R
H26C H 0.4156 0.3669 0.2055 0.124 Uiso 1 1 calc R
C27 C 0.4803(2) 0.3657(2) 0.3282(3) 0.0940(19) Uani 1 1 d .
H27A H 0.4599 0.3361 0.3400 0.141 Uiso 1 1 calc R
H27B H 0.5017 0.3840 0.3595 0.141 Uiso 1 1 calc R
H27C H 0.5039 0.3509 0.3061 0.141 Uiso 1 1 calc R
C28 C 0.25426(17) 0.73276(17) 0.1564(2) 0.0566(12) Uani 1 1 d .
C29 C 0.21549(18) 0.7712(2) 0.1290(2) 0.0638(13) Uani 1 1 d .
C30 C 0.2269(2) 0.8273(2) 0.1425(3) 0.0764(16) Uani 1 1 d .
H30A H 0.2028 0.8541 0.1250 0.092 Uiso 1 1 calc R
C31 C 0.2720(2) 0.8443(2) 0.1802(3) 0.0816(17) Uani 1 1 d .
H31A H 0.2770 0.8818 0.1888 0.098 Uiso 1 1 calc R
C32 C 0.30994(19) 0.80571(18) 0.2053(2) 0.0676(14) Uani 1 1 d .
H32A H 0.3407 0.8170 0.2305 0.081 Uiso 1 1 calc R
C33 C 0.30163(17) 0.75041(17) 0.1925(2) 0.0542(12) Uani 1 1 d .
C34 C 0.40305(16) 0.71097(17) 0.2640(2) 0.0511(11) Uani 1 1 d .
C35 C 0.43492(18) 0.75818(19) 0.2615(2) 0.0615(13) Uani 1 1 d .
H35A H 0.4279 0.7810 0.2310 0.074 Uiso 1 1 calc R
C36 C 0.47711(19) 0.7705(2) 0.3052(2) 0.0696(14) Uani 1 1 d .
H36A H 0.4991 0.8013 0.3037 0.084 Uiso 1 1 calc R
C37 C 0.4864(2) 0.7371(2) 0.3508(2) 0.0727(15) Uani 1 1 d .
H37A H 0.5142 0.7468 0.3800 0.087 Uiso 1 1 calc R
C38 C 0.45588(17) 0.6892(2) 0.3554(2) 0.0601(12) Uani 1 1 d .
C39 C 0.41496(15) 0.67565(17) 0.30933(19) 0.0501(11) Uani 1 1 d .
C40 C 0.36957(16) 0.62788(17) 0.12899(19) 0.0510(11) Uani 1 1 d .
C41 C 0.38251(18) 0.61591(19) 0.0775(2) 0.0616(13) Uani 1 1 d .
C42 C 0.3968(2) 0.6614(2) 0.0487(2) 0.0687(14) Uani 1 1 d .
H42A H 0.4056 0.6552 0.0149 0.082 Uiso 1 1 calc R
C43 C 0.3985(2) 0.7148(2) 0.0684(2) 0.0730(15) Uani 1 1 d .
H43A H 0.4094 0.7437 0.0484 0.088 Uiso 1 1 calc R
C44 C 0.38426(18) 0.7257(2) 0.1172(2) 0.0639(13) Uani 1 1 d .
H44A H 0.3840 0.7621 0.1296 0.077 Uiso 1 1 calc R
C45 C 0.37022(16) 0.68231(17) 0.14795(18) 0.0502(11) Uani 1 1 d .
C46 C 0.0999(2) 0.7210(3) 0.1097(3) 0.107(2) Uani 1 1 d .
H46A H 0.1138 0.6876 0.1285 0.161 Uiso 1 1 calc R
H46B H 0.0683 0.7124 0.0822 0.161 Uiso 1 1 calc R
H46C H 0.0901 0.7468 0.1353 0.161 Uiso 1 1 calc R
C47 C 0.1685(3) 0.7030(3) 0.0253(3) 0.108(2) Uani 1 1 d .
H47A H 0.1833 0.6694 0.0429 0.162 Uiso 1 1 calc R
H47B H 0.1945 0.7196 0.0070 0.162 Uiso 1 1 calc R
H47C H 0.1357 0.6947 -0.0008 0.162 Uiso 1 1 calc R
C48 C 0.1243(2) 0.8172(3) 0.0415(3) 0.102(2) Uani 1 1 d .
H48A H 0.1155 0.8430 0.0676 0.153 Uiso 1 1 calc R
H48B H 0.0920 0.8085 0.0149 0.153 Uiso 1 1 calc R
H48C H 0.1508 0.8335 0.0236 0.153 Uiso 1 1 calc R
C49 C 0.4035(2) 0.6530(3) 0.4507(2) 0.099(2) Uani 1 1 d .
H49A H 0.3745 0.6343 0.4263 0.148 Uiso 1 1 calc R
H49B H 0.3936 0.6910 0.4547 0.148 Uiso 1 1 calc R
H49C H 0.4101 0.6350 0.4857 0.148 Uiso 1 1 calc R
C50 C 0.5213(3) 0.6866(3) 0.4722(3) 0.151(3) Uani 1 1 d .
H50A H 0.5275 0.6675 0.5066 0.226 Uiso 1 1 calc R
H50B H 0.5102 0.7241 0.4771 0.226 Uiso 1 1 calc R
H50C H 0.5542 0.6869 0.4584 0.226 Uiso 1 1 calc R
C51 C 0.4885(2) 0.5772(3) 0.4184(3) 0.109(2) Uani 1 1 d .
H51A H 0.4613 0.5572 0.3930 0.164 Uiso 1 1 calc R
H51B H 0.4933 0.5603 0.4538 0.164 Uiso 1 1 calc R
H51C H 0.5224 0.5763 0.4063 0.164 Uiso 1 1 calc R
C52 C 0.4073(2) 0.4870(2) 0.0840(3) 0.0963(19) Uani 1 1 d .
H52A H 0.3988 0.4530 0.0641 0.145 Uiso 1 1 calc R
H52B H 0.3962 0.4842 0.1184 0.145 Uiso 1 1 calc R
H52C H 0.4458 0.4936 0.0903 0.145 Uiso 1 1 calc R
C53 C 0.2958(2) 0.5310(3) 0.0297(3) 0.101(2) Uani 1 1 d .
H53A H 0.2889 0.4952 0.0128 0.151 Uiso 1 1 calc R
H53B H 0.2771 0.5590 0.0056 0.151 Uiso 1 1 calc R
H53C H 0.2831 0.5314 0.0633 0.151 Uiso 1 1 calc R
C54 C 0.3951(3) 0.5490(3) -0.0218(3) 0.119(3) Uani 1 1 d .
H54A H 0.3898 0.5137 -0.0399 0.179 Uiso 1 1 calc R
H54B H 0.4332 0.5582 -0.0143 0.179 Uiso 1 1 calc R
H54C H 0.3750 0.5770 -0.0448 0.179 Uiso 1 1 calc R
V2 V 0.19485(3) 0.11874(3) 0.22518(3) 0.04495(19) Uani 1 1 d .
P3 P 0.14104(4) 0.20490(5) 0.21617(5) 0.0490(3) Uani 1 1 d .
P4 P 0.25059(4) 0.06082(4) 0.29722(5) 0.0470(3) Uani 1 1 d .
S7 S 0.12029(5) 0.09908(5) 0.14977(6) 0.0666(3) Uani 1 1 d .
S8 S 0.21907(5) 0.18879(5) 0.15291(5) 0.0568(3) Uani 1 1 d .
S9 S 0.13893(4) 0.10842(5) 0.29353(5) 0.0538(3) Uani 1 1 d .
S10 S 0.26984(5) 0.08831(5) 0.18456(5) 0.0566(3) Uani 1 1 d .
S11 S 0.17159(5) 0.01204(5) 0.21691(5) 0.0584(3) Uani 1 1 d .
S12 S 0.24781(4) 0.18652(4) 0.28602(5) 0.0493(3) Uani 1 1 d .
Si7 Si 0.07817(8) 0.10581(10) 0.01341(8) 0.1096(7) Uani 1 1 d .
Si8 Si 0.27736(6) 0.29570(7) 0.09728(6) 0.0719(4) Uani 1 1 d .
Si9 Si 0.09953(6) 0.12226(6) 0.41206(6) 0.0682(4) Uani 1 1 d .
Si10 Si 0.32577(7) -0.00296(7) 0.11234(7) 0.0821(5) Uani 1 1 d .
Si11 Si 0.07920(6) -0.08372(6) 0.23983(8) 0.0823(5) Uani 1 1 d .
Si12 Si 0.28829(6) 0.27306(5) 0.38994(6) 0.0601(4) Uani 1 1 d .
C55 C 0.09170(18) 0.1604(2) 0.1189(2) 0.0643(13) Uani 1 1 d .
C56 C 0.0659(2) 0.1610(3) 0.0627(2) 0.0809(16) Uani 1 1 d .
C57 C 0.0387(2) 0.2100(3) 0.0439(3) 0.0915(19) Uani 1 1 d .
H57A H 0.0199 0.2112 0.0078 0.110 Uiso 1 1 calc R
C58 C 0.0378(2) 0.2568(3) 0.0755(3) 0.0878(18) Uani 1 1 d .
H58A H 0.0181 0.2879 0.0611 0.105 Uiso 1 1 calc R
C59 C 0.06705(19) 0.2565(2) 0.1291(2) 0.0711(14) Uani 1 1 d .
H59A H 0.0688 0.2884 0.1503 0.085 Uiso 1 1 calc R
C60 C 0.09379(17) 0.2080(2) 0.1509(2) 0.0597(13) Uani 1 1 d .
C61 C 0.21557(16) 0.25738(18) 0.17596(18) 0.0513(11) Uani 1 1 d .
C62 C 0.24522(17) 0.30128(19) 0.15839(19) 0.0544(11) Uani 1 1 d .
C63 C 0.24252(18) 0.35207(19) 0.1845(2) 0.0614(13) Uani 1 1 d .
H63A H 0.2621 0.3818 0.1747 0.074 Uiso 1 1 calc R
C64 C 0.21232(19) 0.36040(18) 0.2239(2) 0.0620(13) Uani 1 1 d .
H64A H 0.2137 0.3944 0.2418 0.074 Uiso 1 1 calc R
C65 C 0.18004(18) 0.31819(18) 0.2368(2) 0.0586(12) Uani 1 1 d .
H65A H 0.1580 0.3241 0.2619 0.070 Uiso 1 1 calc R
C66 C 0.18072(16) 0.26706(17) 0.21197(18) 0.0488(11) Uani 1 1 d .
C67 C 0.10842(16) 0.17085(17) 0.30741(19) 0.0513(11) Uani 1 1 d .
C68 C 0.08566(17) 0.17444(18) 0.3545(2) 0.0564(12) Uani 1 1 d .
C69 C 0.0548(2) 0.2215(2) 0.3585(2) 0.0731(15) Uani 1 1 d .
H69A H 0.0384 0.2249 0.3884 0.088 Uiso 1 1 calc R
C70 C 0.0472(2) 0.2637(2) 0.3200(2) 0.0804(17) Uani 1 1 d .
H70A H 0.0250 0.2938 0.3236 0.096 Uiso 1 1 calc R
C71 C 0.07244(18) 0.2608(2) 0.2765(2) 0.0666(14) Uani 1 1 d .
H71A H 0.0687 0.2898 0.2514 0.080 Uiso 1 1 calc R
C72 C 0.10366(16) 0.21475(18) 0.26971(19) 0.0512(11) Uani 1 1 d .
C73 C 0.0633(4) 0.0328(3) 0.0336(3) 0.165(4) Uani 1 1 d .
H73A H 0.0857 0.0243 0.0686 0.248 Uiso 1 1 calc R
H73B H 0.0710 0.0072 0.0068 0.248 Uiso 1 1 calc R
H73C H 0.0256 0.0299 0.0356 0.248 Uiso 1 1 calc R
C74 C 0.1512(3) 0.1089(3) 0.0090(3) 0.144(3) Uani 1 1 d .
H74A H 0.1600 0.1458 -0.0009 0.216 Uiso 1 1 calc R
H74B H 0.1579 0.0831 -0.0180 0.216 Uiso 1 1 calc R
H74C H 0.1735 0.0995 0.0438 0.216 Uiso 1 1 calc R
C75 C 0.0343(4) 0.1200(5) -0.0552(3) 0.219(6) Uani 1 1 d .
H75A H 0.0409 0.1570 -0.0664 0.329 Uiso 1 1 calc R
H75B H -0.0034 0.1164 -0.0531 0.329 Uiso 1 1 calc R
H75C H 0.0427 0.0939 -0.0812 0.329 Uiso 1 1 calc R
C76 C 0.3398(2) 0.2525(3) 0.1088(3) 0.118(3) Uani 1 1 d .
H76A H 0.3312 0.2156 0.1188 0.178 Uiso 1 1 calc R
H76B H 0.3666 0.2684 0.1378 0.178 Uiso 1 1 calc R
H76C H 0.3538 0.2512 0.0760 0.178 Uiso 1 1 calc R
C77 C 0.2260(2) 0.2669(2) 0.0404(2) 0.0895(18) Uani 1 1 d .
H77A H 0.2165 0.2300 0.0495 0.134 Uiso 1 1 calc R
H77B H 0.2408 0.2658 0.0080 0.134 Uiso 1 1 calc R
H77C H 0.1941 0.2900 0.0342 0.134 Uiso 1 1 calc R
C78 C 0.2951(3) 0.3668(3) 0.0782(3) 0.115(2) Uani 1 1 d .
H78A H 0.3217 0.3825 0.1074 0.173 Uiso 1 1 calc R
H78B H 0.2629 0.3895 0.0716 0.173 Uiso 1 1 calc R
H78C H 0.3097 0.3651 0.0457 0.173 Uiso 1 1 calc R
C79 C 0.1740(2) 0.1183(2) 0.4393(2) 0.0837(16) Uani 1 1 d .
H79A H 0.1813 0.0919 0.4687 0.126 Uiso 1 1 calc R
H79B H 0.1873 0.1541 0.4527 0.126 Uiso 1 1 calc R
H79C H 0.1919 0.1068 0.4108 0.126 Uiso 1 1 calc R
C80 C 0.0661(3) 0.1486(3) 0.4669(2) 0.110(2) Uani 1 1 d .
H80A H 0.0724 0.1230 0.4969 0.165 Uiso 1 1 calc R
H80B H 0.0277 0.1523 0.4529 0.165 Uiso 1 1 calc R
H80C H 0.0812 0.1842 0.4792 0.165 Uiso 1 1 calc R
C81 C 0.0719(2) 0.0521(2) 0.3915(3) 0.0908(19) Uani 1 1 d .
H81A H 0.0800 0.0275 0.4223 0.136 Uiso 1 1 calc R
H81B H 0.0882 0.0381 0.3628 0.136 Uiso 1 1 calc R
H81C H 0.0331 0.0544 0.3789 0.136 Uiso 1 1 calc R
C82 C 0.30282(16) 0.02959(17) 0.2171(2) 0.0504(11) Uani 1 1 d .
C83 C 0.33380(18) -0.00463(19) 0.1888(2) 0.0589(12) Uani 1 1 d .
C84 C 0.36581(19) -0.0449(2) 0.2206(2) 0.0685(14) Uani 1 1 d .
H84A H 0.3886 -0.0667 0.2044 0.082 Uiso 1 1 calc R
C85 C 0.36530(19) -0.05380(19) 0.2745(2) 0.0678(14) Uani 1 1 d .
H85A H 0.3884 -0.0802 0.2942 0.081 Uiso 1 1 calc R
C86 C 0.33043(18) -0.02370(18) 0.2999(2) 0.0616(13) Uani 1 1 d .
H86A H 0.3276 -0.0317 0.3355 0.074 Uiso 1 1 calc R
C87 C 0.29976(16) 0.01870(17) 0.2709(2) 0.0521(11) Uani 1 1 d .
C88 C 0.17245(17) -0.01367(17) 0.2829(2) 0.0539(12) Uani 1 1 d .
C89 C 0.13561(18) -0.05452(18) 0.2940(2) 0.0627(13) Uani 1 1 d .
C90 C 0.1418(2) -0.07064(19) 0.3480(3) 0.0717(16) Uani 1 1 d .
H90A H 0.1186 -0.0978 0.3565 0.086 Uiso 1 1 calc R
C91 C 0.1804(2) -0.0488(2) 0.3897(2) 0.0697(14) Uani 1 1 d .
H91A H 0.1832 -0.0613 0.4254 0.084 Uiso 1 1 calc R
C92 C 0.21516(18) -0.00776(18) 0.3780(2) 0.0602(12) Uani 1 1 d .
H92A H 0.2409 0.0083 0.4058 0.072 Uiso 1 1 calc R
C93 C 0.21111(17) 0.00869(16) 0.3250(2) 0.0504(11) Uani 1 1 d .
C94 C 0.27991(15) 0.15823(17) 0.34920(17) 0.0452(10) Uani 1 1 d .
C95 C 0.30147(17) 0.19498(18) 0.39225(19) 0.0510(11) Uani 1 1 d .
C96 C 0.33291(18) 0.17070(19) 0.4392(2) 0.0583(12) Uani 1 1 d .
H96A H 0.3478 0.1936 0.4684 0.070 Uiso 1 1 calc R
C97 C 0.34271(19) 0.1149(2) 0.4440(2) 0.0617(12) Uani 1 1 d .
H97A H 0.3650 0.1007 0.4754 0.074 Uiso 1 1 calc R
C98 C 0.31937(18) 0.07994(19) 0.4023(2) 0.0578(12) Uani 1 1 d .
H98A H 0.3253 0.0419 0.4059 0.069 Uiso 1 1 calc R
C99 C 0.28701(16) 0.10105(17) 0.35464(17) 0.0452(10) Uani 1 1 d .
C100 C 0.3431(3) 0.0643(3) 0.0834(3) 0.108(2) Uani 1 1 d .
H10B H 0.3803 0.0736 0.0988 0.162 Uiso 1 1 calc R
H10C H 0.3196 0.0929 0.0919 0.162 Uiso 1 1 calc R
H10D H 0.3384 0.0610 0.0445 0.162 Uiso 1 1 calc R
C101 C 0.3704(3) -0.0576(4) 0.0922(3) 0.162(4) Uani 1 1 d .
H10E H 0.3622 -0.0928 0.1067 0.243 Uiso 1 1 calc R
H10F H 0.4078 -0.0484 0.1064 0.243 Uiso 1 1 calc R
H10G H 0.3641 -0.0598 0.0531 0.243 Uiso 1 1 calc R
C102 C 0.2537(3) -0.0209(3) 0.0823(3) 0.108(2) Uani 1 1 d .
H10H H 0.2447 -0.0555 0.0971 0.162 Uiso 1 1 calc R
H10I H 0.2490 -0.0240 0.0434 0.162 Uiso 1 1 calc R
H10J H 0.2303 0.0078 0.0910 0.162 Uiso 1 1 calc R
C103 C 0.1056(3) -0.1232(3) 0.1883(3) 0.107(2) Uani 1 1 d .
H10K H 0.1261 -0.0989 0.1698 0.161 Uiso 1 1 calc R
H10L H 0.0757 -0.1388 0.1624 0.161 Uiso 1 1 calc R
H10M H 0.1287 -0.1525 0.2058 0.161 Uiso 1 1 calc R
C104 C 0.0395(3) -0.1326(3) 0.2749(3) 0.140(3) Uani 1 1 d .
H10N H 0.0102 -0.1484 0.2485 0.210 Uiso 1 1 calc R
H10O H 0.0249 -0.1127 0.3018 0.210 Uiso 1 1 calc R
H10P H 0.0630 -0.1616 0.2922 0.210 Uiso 1 1 calc R
C105 C 0.0324(2) -0.0286(3) 0.2070(4) 0.149(4) Uani 1 1 d .
H10Q H 0.0518 -0.0033 0.1884 0.223 Uiso 1 1 calc R
H10R H 0.0183 -0.0089 0.2344 0.223 Uiso 1 1 calc R
H10S H 0.0029 -0.0449 0.1813 0.223 Uiso 1 1 calc R
C106 C 0.2143(2) 0.2859(2) 0.3841(2) 0.0759(15) Uani 1 1 d .
H10T H 0.2076 0.3252 0.3829 0.114 Uiso 1 1 calc R
H10U H 0.2028 0.2702 0.4151 0.114 Uiso 1 1 calc R
H10V H 0.1943 0.2690 0.3513 0.114 Uiso 1 1 calc R
C107 C 0.3256(2) 0.3053(2) 0.4552(2) 0.0909(18) Uani 1 1 d .
H10W H 0.3191 0.3446 0.4542 0.136 Uiso 1 1 calc R
H10X H 0.3639 0.2985 0.4595 0.136 Uiso 1 1 calc R
H10Y H 0.3128 0.2894 0.4854 0.136 Uiso 1 1 calc R
C108 C 0.3153(2) 0.30729(19) 0.3343(2) 0.0741(15) Uani 1 1 d .
H10Z H 0.3080 0.3464 0.3344 0.111 Uiso 1 1 calc R
H11B H 0.2979 0.2918 0.2997 0.111 Uiso 1 1 calc R
H11C H 0.3539 0.3013 0.3400 0.111 Uiso 1 1 calc R
N1 N 0.55680(14) 0.64579(16) 0.20016(17) 0.0611(10) Uani 1 1 d .
C109 C 0.5729(2) 0.5928(2) 0.1758(3) 0.0885(18) Uani 1 1 d .
H11D H 0.5963 0.6020 0.1508 0.106 Uiso 1 1 calc R
H11E H 0.5940 0.5705 0.2049 0.106 Uiso 1 1 calc R
C110 C 0.5263(3) 0.5582(3) 0.1458(3) 0.116(2) Uani 1 1 d .
H11F H 0.5403 0.5256 0.1315 0.175 Uiso 1 1 calc R
H11G H 0.5054 0.5794 0.1163 0.175 Uiso 1 1 calc R
H11H H 0.5034 0.5475 0.1704 0.175 Uiso 1 1 calc R
C111 C 0.52459(19) 0.6341(2) 0.2427(2) 0.0689(14) Uani 1 1 d .
H11I H 0.5118 0.6691 0.2545 0.083 Uiso 1 1 calc R
H11J H 0.4928 0.6126 0.2261 0.083 Uiso 1 1 calc R
C112 C 0.5540(3) 0.6037(3) 0.2919(3) 0.105(2) Uani 1 1 d .
H11K H 0.5300 0.5981 0.3167 0.158 Uiso 1 1 calc R
H11L H 0.5850 0.6251 0.3096 0.158 Uiso 1 1 calc R
H11M H 0.5660 0.5684 0.2811 0.158 Uiso 1 1 calc R
C113 C 0.5212(2) 0.6822(2) 0.1580(2) 0.0768(15) Uani 1 1 d .
H11N H 0.4871 0.6630 0.1445 0.092 Uiso 1 1 calc R
H11O H 0.5128 0.7159 0.1759 0.092 Uiso 1 1 calc R
C114 C 0.5455(2) 0.6983(3) 0.1097(3) 0.112(2) Uani 1 1 d .
H11P H 0.5202 0.7213 0.0853 0.167 Uiso 1 1 calc R
H11Q H 0.5529 0.6655 0.0908 0.167 Uiso 1 1 calc R
H11R H 0.5787 0.7184 0.1223 0.167 Uiso 1 1 calc R
C115 C 0.61055(18) 0.6743(2) 0.2240(2) 0.0749(15) Uani 1 1 d .
H11S H 0.6324 0.6496 0.2504 0.090 Uiso 1 1 calc R
H11T H 0.6301 0.6803 0.1949 0.090 Uiso 1 1 calc R
C116 C 0.6053(2) 0.7283(3) 0.2510(3) 0.099(2) Uani 1 1 d .
H11U H 0.6408 0.7435 0.2649 0.148 Uiso 1 1 calc R
H11V H 0.5868 0.7229 0.2805 0.148 Uiso 1 1 calc R
H11W H 0.5847 0.7536 0.2250 0.148 Uiso 1 1 calc R
N2 N -0.07285(15) 0.15018(19) 0.18107(18) 0.0726(12) Uani 1 1 d .
C117 C -0.0924(3) 0.1036(3) 0.1424(3) 0.119(2) Uani 1 1 d .
H11X H -0.1264 0.1151 0.1190 0.143 Uiso 1 1 calc R
H11Y H -0.1004 0.0722 0.1636 0.143 Uiso 1 1 calc R
C118 C -0.0550(3) 0.0841(4) 0.1067(4) 0.156(3) Uani 1 1 d .
H11Z H -0.0717 0.0539 0.0843 0.233 Uiso 1 1 calc R
H12A H -0.0213 0.0717 0.1291 0.233 Uiso 1 1 calc R
H12B H -0.0479 0.1141 0.0839 0.233 Uiso 1 1 calc R
C119 C -0.0221(2) 0.1335(3) 0.2225(2) 0.0855(17) Uani 1 1 d .
H12C H 0.0050 0.1205 0.2029 0.103 Uiso 1 1 calc R
H12D H -0.0074 0.1663 0.2429 0.103 Uiso 1 1 calc R
C120 C -0.0302(3) 0.0894(3) 0.2624(3) 0.145(3) Uani 1 1 d .
H12E H 0.0038 0.0820 0.2870 0.217 Uiso 1 1 calc R
H12F H -0.0432 0.0561 0.2430 0.217 Uiso 1 1 calc R
H12G H -0.0564 0.1019 0.2827 0.217 Uiso 1 1 calc R
C121 C -0.0564(2) 0.1995(3) 0.1527(3) 0.098(2) Uani 1 1 d .
H12H H -0.0274 0.1885 0.1346 0.117 Uiso 1 1 calc R
H12I H -0.0416 0.2271 0.1799 0.117 Uiso 1 1 calc R
C122 C -0.1010(3) 0.2264(4) 0.1109(3) 0.150(3) Uani 1 1 d .
H12J H -0.0866 0.2583 0.0957 0.224 Uiso 1 1 calc R
H12K H -0.1300 0.2377 0.1281 0.224 Uiso 1 1 calc R
H12L H -0.1146 0.2003 0.0823 0.224 Uiso 1 1 calc R
C123 C -0.1192(2) 0.1639(3) 0.2102(3) 0.099(2) Uani 1 1 d .
H12M H -0.1514 0.1728 0.1828 0.118 Uiso 1 1 calc R
H12N H -0.1273 0.1309 0.2292 0.118 Uiso 1 1 calc R
C124 C -0.1087(3) 0.2105(4) 0.2502(3) 0.143(3) Uani 1 1 d .
H12O H -0.1400 0.2158 0.2661 0.215 Uiso 1 1 calc R
H12P H -0.1017 0.2439 0.2319 0.215 Uiso 1 1 calc R
H12Q H -0.0777 0.2018 0.2785 0.215 Uiso 1 1 calc R

loop_
_atom_site_aniso_label
_atom_site_aniso_U_11
_atom_site_aniso_U_22
_atom_site_aniso_U_33
_atom_site_aniso_U_23
_atom_site_aniso_U_13
_atom_site_aniso_U_12
V1 0.0405(4) 0.0425(4) 0.0612(5) 0.0015(4) 0.0130(4) -0.0011(3)
P1 0.0503(7) 0.0465(6) 0.0668(9) 0.0026(6) 0.0206(6) 0.0033(5)
P2 0.0413(6) 0.0434(6) 0.0616(8) 0.0033(6) 0.0097(6) -0.0001(5)
S1 0.0565(7) 0.0475(6) 0.0741(9) 0.0013(6) 0.0222(6) 0.0077(5)
S2 0.0494(6) 0.0618(7) 0.0764(9) 0.0127(7) 0.0054(6) -0.0133(6)
S3 0.0612(7) 0.0436(6) 0.0616(8) 0.0026(5) 0.0191(6) 0.0032(5)
S4 0.0545(7) 0.0513(7) 0.0764(10) 0.0098(6) 0.0013(6) -0.0070(5)
S5 0.0496(6) 0.0491(6) 0.0617(8) 0.0034(6) 0.0075(6) 0.0002(5)
S6 0.0644(7) 0.0476(6) 0.0601(8) 0.0034(6) 0.0222(6) 0.0002(5)
Si1 0.0680(9) 0.0554(8) 0.0954(12) -0.0114(8) 0.0292(9) 0.0061(7)
Si2 0.0670(9) 0.0727(9) 0.0920(13) -0.0048(9) 0.0136(9) -0.0137(8)
Si3 0.0571(8) 0.0521(7) 0.0876(11) -0.0004(7) 0.0218(8) 0.0073(6)
Si4 0.0533(8) 0.0902(10) 0.0674(10) 0.0107(8) 0.0136(7) 0.0080(7)
Si5 0.0602(9) 0.1111(13) 0.0665(11) 0.0036(9) 0.0016(8) -0.0076(8)
Si6 0.0912(11) 0.0803(10) 0.0598(10) -0.0121(8) 0.0199(9) -0.0278(9)
C1 0.040(2) 0.056(3) 0.069(3) -0.005(2) 0.019(2) 0.004(2)
C2 0.053(3) 0.055(3) 0.076(4) -0.006(3) 0.017(3) 0.009(2)
C3 0.078(4) 0.072(4) 0.086(4) -0.014(3) 0.035(3) 0.006(3)
C4 0.084(4) 0.081(4) 0.077(4) -0.001(3) 0.041(3) 0.014(3)
C5 0.063(3) 0.063(3) 0.079(4) 0.007(3) 0.027(3) 0.010(2)
C6 0.053(3) 0.050(3) 0.071(4) 0.001(2) 0.024(2) 0.004(2)
C7 0.052(3) 0.047(3) 0.075(4) 0.007(2) 0.024(3) 0.000(2)
C8 0.048(3) 0.047(3) 0.092(4) -0.004(3) 0.021(3) -0.004(2)
C9 0.060(3) 0.059(3) 0.102(5) -0.001(3) 0.029(3) -0.009(2)
C10 0.073(3) 0.064(3) 0.101(5) 0.005(3) 0.045(4) -0.014(3)
C11 0.075(3) 0.061(3) 0.078(4) 0.001(3) 0.032(3) -0.002(3)
C12 0.050(3) 0.044(2) 0.079(4) 0.003(2) 0.031(3) 0.004(2)
C14 0.052(3) 0.049(3) 0.061(3) 0.009(2) 0.017(2) 0.004(2)
C15 0.076(3) 0.062(3) 0.072(4) 0.001(3) 0.025(3) 0.016(3)
C16 0.082(4) 0.078(3) 0.066(4) 0.016(3) 0.020(3) 0.016(3)
C17 0.065(3) 0.062(3) 0.084(4) 0.018(3) 0.015(3) 0.014(3)
C18 0.056(3) 0.044(2) 0.071(4) 0.010(2) 0.016(3) 0.005(2)
C13 0.053(2) 0.042(2) 0.058(3) 0.007(2) 0.014(2) -0.003(2)
C19 0.074(4) 0.077(4) 0.130(6) -0.019(4) 0.038(4) -0.004(3)
C20 0.093(4) 0.072(4) 0.106(5) 0.002(3) 0.031(4) 0.026(3)
C21 0.114(5) 0.063(3) 0.104(5) -0.016(3) 0.040(4) 0.007(3)
C22 0.124(5) 0.118(5) 0.097(5) -0.003(4) 0.034(4) 0.028(4)
C23 0.066(3) 0.104(5) 0.113(6) 0.004(4) -0.001(4) 0.004(3)
C24 0.144(6) 0.132(6) 0.119(6) -0.010(5) -0.001(5) -0.079(5)
C25 0.086(4) 0.094(4) 0.133(6) 0.008(4) 0.054(4) -0.006(3)
C26 0.085(4) 0.068(3) 0.098(5) -0.007(3) 0.026(3) 0.014(3)
C27 0.074(4) 0.085(4) 0.121(6) -0.002(4) 0.016(4) 0.026(3)
C28 0.048(3) 0.049(3) 0.072(4) 0.012(2) 0.013(2) 0.000(2)
C29 0.048(3) 0.068(3) 0.076(4) 0.016(3) 0.012(3) 0.004(2)
C30 0.056(3) 0.052(3) 0.120(5) 0.020(3) 0.015(3) 0.009(2)
C31 0.069(3) 0.043(3) 0.128(5) 0.009(3) 0.010(4) 0.001(3)
C32 0.053(3) 0.047(3) 0.100(4) 0.005(3) 0.010(3) -0.003(2)
C33 0.045(2) 0.044(2) 0.073(3) 0.007(2) 0.013(2) -0.001(2)
C34 0.040(2) 0.046(2) 0.070(3) -0.006(2) 0.017(2) -0.0032(19)
C35 0.051(3) 0.057(3) 0.077(4) 0.003(3) 0.016(3) -0.003(2)
C36 0.053(3) 0.067(3) 0.089(4) -0.006(3) 0.014(3) -0.020(2)
C37 0.056(3) 0.088(4) 0.072(4) -0.014(3) 0.009(3) -0.016(3)
C38 0.042(2) 0.071(3) 0.064(3) -0.004(3) 0.005(2) 0.000(2)
C39 0.035(2) 0.053(3) 0.063(3) -0.003(2) 0.014(2) 0.0002(19)
C40 0.045(2) 0.051(3) 0.056(3) 0.005(2) 0.008(2) -0.003(2)
C41 0.060(3) 0.067(3) 0.058(3) 0.004(3) 0.012(3) -0.016(2)
C42 0.079(3) 0.077(4) 0.051(3) 0.009(3) 0.014(3) -0.010(3)
C43 0.072(3) 0.071(4) 0.077(4) 0.020(3) 0.015(3) -0.012(3)
C44 0.062(3) 0.055(3) 0.076(4) 0.009(3) 0.015(3) -0.003(2)
C45 0.047(2) 0.050(3) 0.054(3) 0.011(2) 0.011(2) -0.003(2)
C46 0.069(4) 0.154(6) 0.104(5) -0.011(5) 0.031(4) -0.027(4)
C47 0.117(5) 0.132(6) 0.077(5) 0.009(4) 0.025(4) 0.037(4)
C48 0.091(4) 0.125(5) 0.085(5) 0.013(4) 0.005(4) 0.027(4)
C49 0.091(4) 0.133(5) 0.078(5) -0.008(4) 0.029(4) 0.002(4)
C50 0.126(6) 0.202(9) 0.099(6) 0.025(6) -0.033(5) -0.061(6)
C51 0.091(4) 0.126(5) 0.114(6) 0.049(4) 0.028(4) 0.042(4)
C52 0.110(5) 0.073(4) 0.107(5) -0.019(4) 0.025(4) -0.012(3)
C53 0.099(4) 0.111(5) 0.083(5) 0.008(4) -0.001(4) -0.030(4)
C54 0.170(7) 0.117(5) 0.082(5) -0.036(4) 0.053(5) -0.057(5)
V2 0.0392(4) 0.0497(4) 0.0464(5) -0.0025(3) 0.0099(3) -0.0033(3)
P3 0.0409(6) 0.0552(7) 0.0510(8) 0.0061(6) 0.0100(5) 0.0001(5)
P4 0.0431(6) 0.0470(6) 0.0521(8) 0.0007(5) 0.0126(5) -0.0027(5)
S7 0.0616(7) 0.0703(8) 0.0609(9) -0.0059(7) -0.0034(7) -0.0116(6)
S8 0.0624(7) 0.0583(7) 0.0535(8) 0.0019(6) 0.0210(6) -0.0003(6)
S9 0.0512(6) 0.0526(6) 0.0631(8) 0.0047(6) 0.0244(6) 0.0021(5)
S10 0.0564(7) 0.0595(7) 0.0591(8) 0.0017(6) 0.0240(6) 0.0047(5)
S11 0.0562(7) 0.0552(7) 0.0638(9) -0.0089(6) 0.0126(6) -0.0098(5)
S12 0.0479(6) 0.0491(6) 0.0483(7) 0.0016(5) 0.0042(5) -0.0037(5)
Si7 0.0971(13) 0.1541(19) 0.0689(13) -0.0212(12) -0.0028(10) -0.0132(13)
Si8 0.0677(9) 0.0945(11) 0.0566(10) 0.0047(8) 0.0202(8) -0.0148(8)
Si9 0.0699(9) 0.0770(9) 0.0647(10) 0.0105(8) 0.0305(8) 0.0136(7)
Si10 0.0814(10) 0.0967(12) 0.0717(11) -0.0214(9) 0.0236(9) 0.0136(9)
Si11 0.0603(8) 0.0676(9) 0.1241(15) -0.0271(9) 0.0310(9) -0.0166(7)
Si12 0.0649(8) 0.0550(7) 0.0578(9) -0.0050(7) 0.0069(7) -0.0049(6)
C55 0.044(2) 0.087(4) 0.056(3) 0.006(3) -0.001(2) -0.012(2)
C56 0.056(3) 0.117(5) 0.062(4) 0.002(3) -0.004(3) -0.004(3)
C57 0.066(4) 0.139(6) 0.060(4) 0.026(4) -0.008(3) -0.008(4)
C58 0.062(3) 0.115(5) 0.079(5) 0.036(4) -0.001(3) 0.006(3)
C59 0.055(3) 0.085(4) 0.071(4) 0.026(3) 0.008(3) 0.001(3)
C60 0.044(2) 0.075(3) 0.059(3) 0.017(3) 0.008(2) -0.007(2)
C61 0.047(2) 0.057(3) 0.049(3) 0.003(2) 0.008(2) 0.003(2)
C62 0.049(2) 0.063(3) 0.052(3) 0.007(2) 0.012(2) -0.004(2)
C63 0.061(3) 0.057(3) 0.068(4) 0.007(3) 0.016(3) -0.004(2)
C64 0.069(3) 0.045(3) 0.072(4) -0.003(2) 0.015(3) 0.000(2)
C65 0.060(3) 0.055(3) 0.064(3) 0.004(2) 0.018(2) 0.007(2)
C66 0.047(2) 0.051(3) 0.048(3) 0.009(2) 0.009(2) 0.001(2)
C67 0.040(2) 0.055(3) 0.059(3) 0.001(2) 0.012(2) 0.001(2)
C68 0.054(3) 0.061(3) 0.060(3) 0.002(2) 0.024(2) 0.008(2)
C69 0.072(3) 0.085(4) 0.071(4) 0.012(3) 0.036(3) 0.021(3)
C70 0.079(4) 0.084(4) 0.089(4) 0.020(3) 0.041(3) 0.038(3)
C71 0.056(3) 0.069(3) 0.079(4) 0.018(3) 0.023(3) 0.018(2)
C72 0.041(2) 0.060(3) 0.053(3) 0.002(2) 0.012(2) 0.002(2)
C73 0.181(8) 0.172(8) 0.135(8) -0.076(6) 0.017(6) -0.066(7)
C74 0.137(7) 0.174(8) 0.128(7) -0.029(6) 0.043(6) -0.012(6)
C75 0.234(11) 0.314(14) 0.074(6) -0.047(8) -0.051(7) 0.077(10)
C76 0.077(4) 0.200(8) 0.081(5) -0.019(5) 0.024(4) 0.025(5)
C77 0.099(4) 0.108(4) 0.059(4) 0.011(3) 0.009(3) -0.018(4)
C78 0.140(6) 0.138(6) 0.077(5) 0.001(4) 0.043(4) -0.061(5)
C79 0.082(4) 0.096(4) 0.069(4) 0.000(3) 0.007(3) 0.006(3)
C80 0.133(5) 0.134(6) 0.077(5) 0.030(4) 0.055(4) 0.044(5)
C81 0.075(4) 0.088(4) 0.118(5) 0.028(4) 0.039(4) 0.000(3)
C82 0.041(2) 0.051(3) 0.060(3) -0.007(2) 0.013(2) -0.0057(19)
C83 0.048(2) 0.058(3) 0.071(4) -0.012(3) 0.015(2) -0.004(2)
C84 0.059(3) 0.062(3) 0.089(4) -0.015(3) 0.025(3) 0.001(2)
C85 0.060(3) 0.054(3) 0.090(4) -0.003(3) 0.014(3) 0.015(2)
C86 0.058(3) 0.058(3) 0.070(4) 0.003(3) 0.017(3) 0.000(2)
C87 0.044(2) 0.046(2) 0.065(3) -0.007(2) 0.010(2) -0.001(2)
C88 0.050(2) 0.044(2) 0.073(4) -0.005(2) 0.026(3) 0.002(2)
C89 0.056(3) 0.043(2) 0.096(4) -0.003(3) 0.030(3) 0.000(2)
C90 0.066(3) 0.047(3) 0.114(5) 0.007(3) 0.044(4) -0.002(2)
C91 0.073(3) 0.061(3) 0.084(4) 0.016(3) 0.035(3) 0.002(3)
C92 0.057(3) 0.056(3) 0.069(4) 0.009(3) 0.017(3) 0.004(2)
C93 0.048(2) 0.041(2) 0.064(3) 0.002(2) 0.017(2) 0.002(2)
C94 0.037(2) 0.053(3) 0.047(3) 0.003(2) 0.010(2) -0.0025(19)
C95 0.047(2) 0.058(3) 0.049(3) -0.005(2) 0.011(2) -0.007(2)
C96 0.058(3) 0.063(3) 0.052(3) -0.002(2) 0.007(2) -0.004(2)
C97 0.059(3) 0.072(3) 0.051(3) 0.006(3) 0.004(2) 0.006(2)
C98 0.057(3) 0.056(3) 0.061(3) 0.006(3) 0.015(3) 0.007(2)
C99 0.043(2) 0.051(2) 0.042(3) 0.006(2) 0.010(2) -0.0038(19)
C100 0.108(5) 0.150(6) 0.077(5) 0.001(4) 0.046(4) -0.018(4)
C101 0.194(8) 0.214(9) 0.085(6) -0.030(6) 0.044(6) 0.108(7)
C102 0.130(5) 0.097(5) 0.087(5) -0.016(4) -0.001(4) -0.012(4)
C103 0.102(5) 0.110(5) 0.114(6) -0.042(4) 0.030(4) -0.012(4)
C104 0.127(6) 0.139(6) 0.172(8) -0.055(6) 0.071(6) -0.081(5)
C105 0.068(4) 0.121(6) 0.241(11) -0.019(6) -0.007(5) 0.008(4)
C106 0.075(3) 0.078(3) 0.076(4) 0.004(3) 0.020(3) 0.010(3)
C107 0.112(5) 0.079(4) 0.072(4) -0.011(3) -0.003(4) -0.012(3)
C108 0.076(3) 0.059(3) 0.085(4) 0.002(3) 0.011(3) -0.013(3)
N1 0.044(2) 0.067(2) 0.075(3) -0.003(2) 0.018(2) 0.0074(18)
C109 0.075(4) 0.084(4) 0.109(5) -0.023(4) 0.027(4) 0.008(3)
C110 0.106(5) 0.096(5) 0.150(7) -0.043(5) 0.034(5) -0.016(4)
C111 0.054(3) 0.071(3) 0.087(4) 0.007(3) 0.027(3) 0.005(2)
C112 0.099(5) 0.099(5) 0.122(6) 0.041(4) 0.032(4) 0.014(4)
C113 0.058(3) 0.084(4) 0.089(4) 0.014(3) 0.016(3) 0.002(3)
C114 0.080(4) 0.166(7) 0.088(5) 0.033(5) 0.016(4) -0.005(4)
C115 0.048(3) 0.093(4) 0.084(4) -0.002(3) 0.013(3) -0.008(3)
C116 0.094(4) 0.106(5) 0.097(5) -0.022(4) 0.024(4) -0.031(4)
N2 0.053(2) 0.094(3) 0.070(3) 0.011(3) 0.011(2) -0.014(2)
C117 0.086(4) 0.135(6) 0.126(7) -0.036(5) 0.003(4) -0.019(4)
C118 0.154(7) 0.177(8) 0.137(8) -0.057(6) 0.032(6) 0.022(6)
C119 0.065(3) 0.107(4) 0.082(4) 0.017(4) 0.009(3) -0.005(3)
C120 0.145(7) 0.131(6) 0.154(8) 0.067(6) 0.021(6) 0.008(5)
C121 0.076(4) 0.123(5) 0.098(5) 0.027(4) 0.027(4) -0.003(4)
C122 0.135(6) 0.190(8) 0.121(7) 0.067(6) 0.019(6) 0.043(6)
C123 0.058(3) 0.142(6) 0.102(5) 0.011(5) 0.029(3) -0.011(4)
C124 0.112(6) 0.202(9) 0.125(7) -0.037(7) 0.044(5) 0.026(6)

loop_
_atom_type_symbol
_atom_type_description
_atom_type_scat_dispersion_real
_atom_type_scat_dispersion_imag
_atom_type_scat_source
C C 0.0033 0.0016 'International Tables Vol C Tables 4.2.6.8 and 6.1.1.4'
H H 0.0000 0.0000 'International Tables Vol C Tables 4.2.6.8 and 6.1.1.4'
N N 0.0061 0.0033 'International Tables Vol C Tables 4.2.6.8 and 6.1.1.4'
Si Si 0.0817 0.0704 'International Tables Vol C Tables 4.2.6.8 and 6.1.1.4'
P P 0.1023 0.0942 'International Tables Vol C Tables 4.2.6.8 and 6.1.1.4'
S S 0.1246 0.1234 'International Tables Vol C Tables 4.2.6.8 and 6.1.1.4'
V V 0.3005 0.5294 'International Tables Vol C Tables 4.2.6.8 and 6.1.1.4'

loop_
_geom_angle_atom_site_label_1
_geom_angle_atom_site_label_2
_geom_angle_atom_site_label_3
_geom_angle
S2 V1 S6 103.75(5)
S2 V1 S1 93.88(5)
S6 V1 S1 148.57(5)
S2 V1 S5 151.07(5)
S6 V1 S5 91.32(5)
S1 V1 S5 85.05(5)
S2 V1 P2 129.75(5)
S6 V1 P2 75.84(4)
S1 V1 P2 72.89(4)
S5 V1 P2 77.54(4)
S2 V1 P1 76.45(5)
S6 V1 P1 132.65(5)
S1 V1 P1 76.44(4)
S5 V1 P1 75.21(4)
P2 V1 P1 140.27(5)
S2 V1 S3 82.79(4)
S6 V1 S3 67.12(4)
S1 V1 S3 142.01(5)
S5 V1 S3 80.56(4)
P2 V1 S3 136.12(4)
P1 V1 S3 65.96(4)
S2 V1 S4 65.16(4)
S6 V1 S4 81.45(5)
S1 V1 S4 82.74(5)
S5 V1 S4 142.68(5)
P2 V1 S4 65.17(4)
P1 V1 S4 134.62(5)
S3 V1 S4 127.96(5)
C6 P1 C14 106.6(2)
C6 P1 C12 107.7(2)
C14 P1 C12 103.7(2)
C6 P1 V1 113.00(15)
C14 P1 V1 113.49(15)
C12 P1 V1 111.66(18)
C34 P2 C45 108.17(19)
C34 P2 C33 108.9(2)
C45 P2 C33 99.6(2)
C34 P2 V1 112.44(15)
C45 P2 V1 112.35(14)
C33 P2 V1 114.46(14)
C1 S1 V1 112.27(15)
C7 S2 V1 113.65(18)
C13 S3 V1 108.99(14)
C28 S4 V1 110.17(17)
C39 S5 V1 111.88(16)
C40 S6 V1 112.11(15)
C20 Si1 C19 111.4(3)
C20 Si1 C21 107.6(3)
C19 Si1 C21 106.8(3)
C20 Si1 C2 112.6(2)
C19 Si1 C2 110.1(2)
C21 Si1 C2 108.1(3)
C23 Si2 C22 108.3(3)
C23 Si2 C24 107.5(3)
C22 Si2 C24 108.9(3)
C23 Si2 C8 114.1(3)
C22 Si2 C8 109.8(3)
C24 Si2 C8 108.0(3)
C26 Si3 C25 110.2(3)
C26 Si3 C18 113.4(2)
C25 Si3 C18 107.9(2)
C26 Si3 C27 108.8(3)
C25 Si3 C27 108.5(3)
C18 Si3 C27 107.9(3)
C46 Si4 C47 108.8(3)
C46 Si4 C48 108.2(3)
C47 Si4 C48 108.1(3)
C46 Si4 C29 111.9(3)
C47 Si4 C29 111.6(3)
C48 Si4 C29 108.0(3)
C51 Si5 C49 109.9(3)
C51 Si5 C50 107.1(3)
C49 Si5 C50 107.2(3)
C51 Si5 C38 114.2(3)
C49 Si5 C38 110.2(3)
C50 Si5 C38 107.9(3)
C52 Si6 C53 109.4(3)
C52 Si6 C54 107.1(3)
C53 Si6 C54 109.8(3)
C52 Si6 C41 115.3(2)
C53 Si6 C41 108.1(3)
C54 Si6 C41 107.2(2)
C6 C1 C2 121.2(4)
C6 C1 S1 120.1(4)
C2 C1 S1 118.6(4)
C3 C2 C1 115.4(4)
C3 C2 Si1 120.4(4)
C1 C2 Si1 124.1(4)
C4 C3 C2 124.6(5)
C3 C4 C5 118.6(5)
C6 C5 C4 119.8(5)
C5 C6 C1 120.2(4)
C5 C6 P1 125.4(4)
C1 C6 P1 114.4(4)
C12 C7 C8 121.8(4)
C12 C7 S2 119.5(3)
C8 C7 S2 118.5(4)
C9 C8 C7 114.3(5)
C9 C8 Si2 122.4(4)
C7 C8 Si2 123.0(4)
C10 C9 C8 124.3(5)
C9 C10 C11 120.2(5)
C10 C11 C12 118.3(5)
C7 C12 C11 120.9(4)
C7 C12 P1 114.8(3)
C11 C12 P1 124.3(4)
C15 C14 C13 120.1(4)
C15 C14 P1 130.1(4)
C13 C14 P1 109.8(4)
C14 C15 C16 120.1(5)
C17 C16 C15 119.2(5)
C16 C17 C18 123.1(5)
C17 C18 C13 116.0(4)
C17 C18 Si3 120.4(3)
C13 C18 Si3 123.1(4)
C14 C13 C18 121.4(4)
C14 C13 S3 115.4(3)
C18 C13 S3 123.2(4)
C33 C28 C29 121.4(4)
C33 C28 S4 115.9(3)
C29 C28 S4 122.7(4)
C30 C29 C28 115.3(4)
C30 C29 Si4 119.9(4)
C28 C29 Si4 124.7(4)
C31 C30 C29 123.2(5)
C30 C31 C32 120.0(5)
C33 C32 C31 119.2(5)
C32 C33 C28 120.7(4)
C32 C33 P2 130.6(4)
C28 C33 P2 108.5(3)
C35 C34 C39 120.1(4)
C35 C34 P2 124.0(4)
C39 C34 P2 115.9(3)
C36 C35 C34 119.3(5)
C37 C36 C35 119.9(5)
C36 C37 C38 123.2(5)
C37 C38 C39 116.1(5)
C37 C38 Si5 120.1(4)
C39 C38 Si5 123.6(3)
C34 C39 C38 121.1(4)
C34 C39 S5 120.0(3)
C38 C39 S5 118.8(4)
C45 C40 C41 120.7(4)
C45 C40 S6 118.8(4)
C41 C40 S6 120.4(3)
C42 C41 C40 116.1(4)
C42 C41 Si6 120.7(4)
C40 C41 Si6 122.6(3)
C43 C42 C41 122.7(5)
C44 C43 C42 120.4(5)
C43 C44 C45 119.7(5)
C44 C45 C40 120.4(4)
C44 C45 P2 124.5(4)
C40 C45 P2 114.8(3)
S7 V2 S10 98.93(5)
S7 V2 S12 148.89(5)
S10 V2 S12 95.43(4)
S7 V2 S9 93.63(5)
S10 V2 S9 150.51(5)
S12 V2 S9 87.03(5)
S7 V2 P3 76.83(5)
S10 V2 P3 132.36(5)
S12 V2 P3 73.10(4)
S9 V2 P3 76.46(4)
S7 V2 P4 133.60(5)
S10 V2 P4 76.41(4)
S12 V2 P4 76.64(4)
S9 V2 P4 75.61(4)
P3 V2 P4 139.44(5)
S7 V2 S11 67.90(4)
S10 V2 S11 81.42(4)
S12 V2 S11 141.98(5)
S9 V2 S11 78.79(4)
P3 V2 S11 135.02(5)
P4 V2 S11 65.74(4)
S7 V2 S8 80.81(5)
S10 V2 S8 66.24(4)
S12 V2 S8 79.99(4)
S9 V2 S8 142.62(5)
P3 V2 S8 66.25(4)
P4 V2 S8 133.33(4)
S11 V2 S8 130.50(5)
C72 P3 C60 108.7(2)
C72 P3 C66 108.1(2)
C60 P3 C66 100.3(2)
C72 P3 V2 113.75(15)
C60 P3 V2 111.20(18)
C66 P3 V2 113.85(14)
C99 P4 C87 108.42(19)
C99 P4 C93 106.8(2)
C87 P4 C93 102.50(19)
C99 P4 V2 113.09(14)
C87 P4 V2 111.92(17)
C93 P4 V2 113.39(15)
C55 S7 V2 111.09(17)
C61 S8 V2 110.00(15)
C67 S9 V2 112.92(15)
C82 S10 V2 112.41(15)
C88 S11 V2 108.06(15)
C94 S12 V2 113.11(14)
C74 Si7 C75 109.8(4)
C74 Si7 C56 107.9(3)
C75 Si7 C56 109.2(4)
C74 Si7 C73 107.8(4)
C75 Si7 C73 107.7(4)
C56 Si7 C73 114.4(3)
C77 Si8 C76 110.0(3)
C77 Si8 C78 108.3(3)
C76 Si8 C78 108.6(3)
C77 Si8 C62 107.9(2)
C76 Si8 C62 113.9(3)
C78 Si8 C62 108.1(3)
C79 Si9 C81 110.2(3)
C79 Si9 C80 108.6(3)
C81 Si9 C80 108.3(3)
C79 Si9 C68 109.1(2)
C81 Si9 C68 113.3(3)
C80 Si9 C68 107.2(2)
C102 Si10 C100 109.3(3)
C102 Si10 C101 108.4(4)
C100 Si10 C101 107.9(4)
C102 Si10 C83 107.2(3)
C100 Si10 C83 115.5(3)
C101 Si10 C83 108.4(3)
C103 Si11 C105 110.4(4)
C103 Si11 C104 108.0(3)
C105 Si11 C104 108.0(4)
C103 Si11 C89 111.9(2)
C105 Si11 C89 111.4(3)
C104 Si11 C89 106.9(3)
C106 Si12 C108 112.3(2)
C106 Si12 C107 108.0(3)
C108 Si12 C107 106.0(3)
C106 Si12 C95 109.3(2)
C108 Si12 C95 111.8(2)
C107 Si12 C95 109.3(2)
C60 C55 C56 121.2(5)
C60 C55 S7 118.5(4)
C56 C55 S7 120.4(4)
C57 C56 C55 115.6(6)
C57 C56 Si7 120.7(5)
C55 C56 Si7 122.7(5)
C58 C57 C56 124.2(6)
C57 C58 C59 118.8(6)
C58 C59 C60 119.7(6)
C55 C60 C59 120.2(5)
C55 C60 P3 115.2(4)
C59 C60 P3 123.9(4)
C66 C61 C62 121.0(4)
C66 C61 S8 116.6(3)
C62 C61 S8 122.4(3)
C63 C62 C61 115.5(4)
C63 C62 Si8 121.0(3)
C61 C62 Si8 122.9(4)
C64 C63 C62 123.4(4)
C63 C64 C65 119.8(4)
C64 C65 C66 119.3(4)
C65 C66 C61 120.4(4)
C65 C66 P3 130.7(3)
C61 C66 P3 108.9(3)
C72 C67 C68 121.4(4)
C72 C67 S9 119.4(3)
C68 C67 S9 119.0(3)
C69 C68 C67 115.9(4)
C69 C68 Si9 120.4(4)
C67 C68 Si9 123.5(3)
C70 C69 C68 123.2(5)
C71 C70 C69 119.8(5)
C70 C71 C72 120.2(5)
C71 C72 C67 119.4(4)
C71 C72 P3 126.1(4)
C67 C72 P3 114.5(3)
C87 C82 C83 121.3(4)
C87 C82 S10 119.1(3)
C83 C82 S10 119.5(4)
C84 C83 C82 115.4(5)
C84 C83 Si10 121.4(4)
C82 C83 Si10 122.7(4)
C85 C84 C83 123.3(5)
C84 C85 C86 120.3(5)
C85 C86 C87 118.6(5)
C86 C87 C82 120.6(4)
C86 C87 P4 124.3(4)
C82 C87 P4 115.0(3)
C93 C88 C89 120.2(5)
C93 C88 S11 116.6(3)
C89 C88 S11 123.2(4)
C90 C89 C88 116.2(5)
C90 C89 Si11 121.0(4)
C88 C89 Si11 122.8(4)
C91 C90 C89 123.7(5)
C90 C91 C92 119.1(5)
C93 C92 C91 119.2(5)
C92 C93 C88 121.7(4)
C92 C93 P4 129.2(4)
C88 C93 P4 109.1(3)
C99 C94 C95 121.6(4)
C99 C94 S12 119.8(3)
C95 C94 S12 118.4(3)
C96 C95 C94 116.0(4)
C96 C95 Si12 120.0(3)
C94 C95 Si12 123.9(3)
C97 C96 C95 123.0(5)
C96 C97 C98 119.6(5)
C97 C98 C99 120.5(4)
C98 C99 C94 119.0(4)
C98 C99 P4 126.3(3)
C94 C99 P4 114.7(3)
C111 N1 C109 111.0(4)
C111 N1 C113 106.1(3)
C109 N1 C113 112.3(4)
C111 N1 C115 111.9(4)
C109 N1 C115 104.6(4)
C113 N1 C115 111.0(4)
C110 C109 N1 115.3(4)
C112 C111 N1 115.7(4)
C114 C113 N1 115.3(4)
C116 C115 N1 114.8(4)
C121 N2 C117 112.1(5)
C121 N2 C119 105.1(4)
C117 N2 C119 111.0(5)
C121 N2 C123 111.7(5)
C117 N2 C123 106.9(4)
C119 N2 C123 110.1(4)
N2 C117 C118 117.4(6)
C120 C119 N2 115.5(5)
N2 C121 C122 115.8(5)
C124 C123 N2 115.9(5)

loop_
_geom_bond_atom_site_label_1
_geom_bond_atom_site_label_2
_geom_bond_distance
V1 S2 2.4065(13)
V1 S6 2.4410(14)
V1 S1 2.4486(13)
V1 S5 2.4545(14)
V1 P2 2.4561(13)
V1 P1 2.4828(14)
V1 S3 2.6108(12)
V1 S4 2.6564(15)
P1 C6 1.816(5)
P1 C14 1.817(4)
P1 C12 1.827(5)
P2 C34 1.807(5)
P2 C45 1.815(5)
P2 C33 1.817(4)
S1 C1 1.756(5)
S2 C7 1.745(5)
S3 C13 1.761(5)
S4 C28 1.759(4)
S5 C39 1.751(4)
S6 C40 1.756(4)
Si1 C20 1.851(6)
Si1 C19 1.865(5)
Si1 C21 1.873(5)
Si1 C2 1.896(5)
Si2 C23 1.862(6)
Si2 C22 1.863(6)
Si2 C24 1.870(6)
Si2 C8 1.884(6)
Si3 C26 1.833(6)
Si3 C25 1.859(5)
Si3 C18 1.875(5)
Si3 C27 1.882(5)
Si4 C46 1.851(6)
Si4 C47 1.865(6)
Si4 C48 1.873(6)
Si4 C29 1.874(5)
Si5 C51 1.855(6)
Si5 C49 1.860(6)
Si5 C50 1.870(7)
Si5 C38 1.895(5)
Si6 C52 1.853(6)
Si6 C53 1.868(6)
Si6 C54 1.878(6)
Si6 C41 1.894(5)
C1 C6 1.396(6)
C1 C2 1.425(6)
C2 C3 1.391(7)
C3 C4 1.371(7)
C4 C5 1.402(7)
C5 C6 1.384(7)
C7 C12 1.388(7)
C7 C8 1.422(6)
C8 C9 1.415(7)
C9 C10 1.363(7)
C10 C11 1.389(7)
C11 C12 1.404(6)
C14 C15 1.374(7)
C14 C13 1.402(6)
C15 C16 1.389(6)
C16 C17 1.383(7)
C17 C18 1.402(7)
C18 C13 1.408(6)
C28 C33 1.402(6)
C28 C29 1.412(6)
C29 C30 1.408(7)
C30 C31 1.379(7)
C31 C32 1.385(6)
C32 C33 1.376(6)
C34 C35 1.399(6)
C34 C39 1.400(6)
C35 C36 1.388(7)
C36 C37 1.375(7)
C37 C38 1.402(6)
C38 C39 1.414(6)
C40 C45 1.393(6)
C40 C41 1.423(6)
C41 C42 1.399(6)
C42 C43 1.376(7)
C43 C44 1.367(7)
C44 C45 1.387(6)
V2 S7 2.4138(14)
V2 S10 2.4306(13)
V2 S12 2.4319(13)
V2 S9 2.4406(13)
V2 P3 2.4612(13)
V2 P4 2.4722(14)
V2 S11 2.6349(13)
V2 S8 2.6361(14)
P3 C72 1.804(4)
P3 C60 1.810(5)
P3 C66 1.814(4)
P4 C99 1.816(4)
P4 C87 1.823(4)
P4 C93 1.824(4)
S7 C55 1.751(5)
S8 C61 1.759(4)
S9 C67 1.755(4)
S10 C82 1.752(4)
S11 C88 1.760(5)
S12 C94 1.757(4)
Si7 C74 1.861(7)
Si7 C75 1.870(8)
Si7 C56 1.882(6)
Si7 C73 1.888(8)
Si8 C77 1.846(6)
Si8 C76 1.852(6)
Si8 C78 1.856(6)
Si8 C62 1.877(5)
Si9 C79 1.854(5)
Si9 C81 1.859(6)
Si9 C80 1.863(6)
Si9 C68 1.889(5)
Si10 C102 1.859(6)
Si10 C100 1.864(6)
Si10 C101 1.865(6)
Si10 C83 1.884(5)
Si11 C103 1.833(6)
Si11 C105 1.848(7)
Si11 C104 1.874(6)
Si11 C89 1.882(5)
Si12 C106 1.858(5)
Si12 C108 1.864(5)
Si12 C107 1.875(5)
Si12 C95 1.909(5)
C55 C60 1.393(7)
C55 C56 1.421(7)
C56 C57 1.398(8)
C57 C58 1.378(8)
C58 C59 1.390(8)
C59 C60 1.401(6)
C61 C66 1.400(6)
C61 C62 1.415(6)
C62 C63 1.395(6)
C63 C64 1.379(6)
C64 C65 1.379(6)
C65 C66 1.381(6)
C67 C72 1.406(6)
C67 C68 1.416(6)
C68 C69 1.389(6)
C69 C70 1.386(7)
C70 C71 1.371(7)
C71 C72 1.389(6)
C82 C87 1.391(6)
C82 C83 1.419(6)
C83 C84 1.398(7)
C84 C85 1.369(7)
C85 C86 1.387(6)
C86 C87 1.390(6)
C88 C93 1.385(6)
C88 C89 1.417(6)
C89 C90 1.384(7)
C90 C91 1.374(7)
C91 C92 1.390(6)
C92 C93 1.368(6)
C94 C99 1.392(5)
C94 C95 1.413(6)
C95 C96 1.401(6)
C96 C97 1.367(6)
C97 C98 1.376(6)
C98 C99 1.392(6)
N1 C111 1.492(6)
N1 C109 1.506(6)
N1 C113 1.514(6)
N1 C115 1.521(6)
C109 C110 1.504(7)
C111 C112 1.490(7)
C113 C114 1.514(7)
C115 C116 1.485(7)
N2 C121 1.486(7)
N2 C117 1.496(7)
N2 C119 1.521(6)
N2 C123 1.531(7)
C117 C118 1.501(9)
C119 C120 1.502(8)
C121 C122 1.510(8)
C123 C124 1.492(9)
